data_2222599
loop_
_publ_author_name
'Tan, Kong Wai'
'Ng, Chew Hee'
'Maah, Mohd Jamil'
'Ng, Seik Weng'

_publ_section_title
;
 Bis(acetone
 4-phenylthiosemicarbazonato-\k^2^<i>N</i>^1^,<i>S</i>)zinc(II)
;
_journal_coeditor_code BT5011
_journal_issue 8
_journal_name_full 'Acta Crystallographica Section E'
_journal_page_first m969
_journal_paper_doi 10.1107/S1600536809028244
_journal_volume 65
_journal_year 2009
_chemical_formula_iupac '[Zn (C10 H12 N3 S)2]'
_chemical_formula_moiety 'C20 H24 N6 S2 Zn'
_chemical_formula_sum 'C20 H24 N6 S2 Zn'
_chemical_formula_weight 477.94
_chemical_name_systematic
;
Bis(acetone 4-phenylthiosemicarbazonato-\k^2^<i>N</i>^1^,<i>S</i>)zinc(II)
;
_space_group_IT_number 15
_symmetry_cell_setting monoclinic
_symmetry_space_group_name_Hall '-C 2yc'
_symmetry_space_group_name_H-M 'C 1 2/c 1'
_atom_sites_solution_hydrogens geom
_atom_sites_solution_primary direct
_atom_sites_solution_secondary difmap
_audit_creation_method SHELXL-97
_cell_angle_alpha 90.00
_cell_angle_beta 122.761(2)
_cell_angle_gamma 90.00
_cell_formula_units_Z 4
_cell_length_a 23.5203(5)
_cell_length_b 7.2938(2)
_cell_length_c 15.1134(5)
_cell_measurement_reflns_used 2390
_cell_measurement_temperature 153(2)
_cell_measurement_theta_max 28.0
_cell_measurement_theta_min 3.8
_cell_volume 2180.33(12)
_computing_cell_refinement 'SAINT (Bruker, 2008)'
_computing_data_collection 'APEX2 (Bruker, 2008)'
_computing_data_reduction 'SAINT (Bruker, 2008)'
_computing_molecular_graphics 'X-SEED (Barbour, 2001)'
_computing_publication_material 'publCIF (Westrip, 2009)'
_computing_structure_refinement 'SHELXL97 (Sheldrick, 2008)'
_computing_structure_solution 'SHELXS97 (Sheldrick, 2008)'
_diffrn_ambient_temperature 153(2)
_diffrn_measured_fraction_theta_full 0.994
_diffrn_measured_fraction_theta_max 0.994
_diffrn_measurement_device_type 'Bruker SMART APEX'
_diffrn_measurement_method \w
_diffrn_radiation_monochromator graphite
_diffrn_radiation_source 'fine-focus sealed tube'
_diffrn_radiation_type MoK\a
_diffrn_radiation_wavelength 0.71073
_diffrn_reflns_av_R_equivalents 0.0308
_diffrn_reflns_av_sigmaI/netI 0.0403
_diffrn_reflns_limit_h_max 30
_diffrn_reflns_limit_h_min -30
_diffrn_reflns_limit_k_max 9
_diffrn_reflns_limit_k_min -9
_diffrn_reflns_limit_l_max 19
_diffrn_reflns_limit_l_min -19
_diffrn_reflns_number 6983
_diffrn_reflns_theta_full 27.49
_diffrn_reflns_theta_max 27.49
_diffrn_reflns_theta_min 2.06
_diffrn_standards_decay_% 0
_diffrn_standards_interval_count 0
_diffrn_standards_interval_time 0
_diffrn_standards_number 0
_exptl_absorpt_coefficient_mu 1.337
_exptl_absorpt_correction_T_max 0.9362
_exptl_absorpt_correction_T_min 0.6899
_exptl_absorpt_correction_type multi-scan
_exptl_absorpt_process_details '(SADABS; Sheldrick, 1996)'
_exptl_crystal_colour Brown
_exptl_crystal_density_diffrn 1.456
_exptl_crystal_density_method 'not measured'
_exptl_crystal_description Wedge
_exptl_crystal_F_000 992
_exptl_crystal_size_max 0.30
_exptl_crystal_size_mid 0.20
_exptl_crystal_size_min 0.05
_refine_diff_density_max 0.400
_refine_diff_density_min -0.454
_refine_ls_extinction_method none
_refine_ls_goodness_of_fit_ref 1.095
_refine_ls_hydrogen_treatment constr
_refine_ls_matrix_type full
_refine_ls_number_parameters 135
_refine_ls_number_reflns 2488
_refine_ls_number_restraints 0
_refine_ls_restrained_S_all 1.095
_refine_ls_R_factor_all 0.0615
_refine_ls_R_factor_gt 0.0385
_refine_ls_shift/su_max 0.001
_refine_ls_shift/su_mean 0.001
_refine_ls_structure_factor_coef Fsqd
_refine_ls_weighting_details 'calc w=1/[\s^2^(Fo^2^)+(0.0387P)^2^+4.48P] where P=(Fo^2^+2Fc^2^)/3'
_refine_ls_weighting_scheme calc
_refine_ls_wR_factor_gt 0.0927
_refine_ls_wR_factor_ref 0.1034
_reflns_number_gt 1896
_reflns_number_total 2488
_reflns_threshold_expression I>2\s(I)
_cod_data_source_file bt5011.cif
_cod_data_source_block I
_cod_depositor_comments
;
The following automatic conversions were performed:
'_symmetry_cell_setting' value 'Monoclinic' changed to 'monoclinic'
according to '/home/saulius/struct/CIF-dictionaries/cif_core.dic'
dictionary named 'cif_core.dic' version 2.4.1 from
2010-06-29.

'_exptl_absorpt_correction_type' value 'Multi-scan' changed
to 'multi-scan' according to
'/home/saulius/struct/CIF-dictionaries/cif_core.dic' dictionary named
'cif_core.dic' version 2.4.1 from 2010-06-29.

Automatic conversion script
Id: cif_fix_enum 1527 2010-12-29 10:47:43Z saulius 

The following automatic conversions were performed:

'_symmetry_cell_setting' value 'Monoclinic' changed to 'monoclinic'
according to /home/saulius/struct/CIF-dictionaries/cif_core.dic
dictionary named 'cif_core.dic' version 2.4.1 from
2010-06-29.

'_exptl_absorpt_correction_type' value 'Multi-scan'
changed to 'multi-scan' according to
/home/saulius/struct/CIF-dictionaries/cif_core.dic dictionary named
'cif_core.dic' version 2.4.1 from 2010-06-29.

Automatic conversion script
Id: cif_fix_values 1715 2011-07-08 13:25:40Z adriana 
;
_cod_original_cell_volume 2180.30(10)
_cod_original_sg_symbol_H-M 'C 2/c'
_cod_database_code 2222599
_cod_database_fobs_code 2222599

loop_
_symmetry_equiv_pos_as_xyz
'x, y, z'
'-x, y, -z+1/2'
'x+1/2, y+1/2, z'
'-x+1/2, y+1/2, -z+1/2'
'-x, -y, -z'
'x, -y, z-1/2'
'-x+1/2, -y+1/2, -z'
'x+1/2, -y+1/2, z-1/2'

loop_
_atom_site_type_symbol
_atom_site_label
_atom_site_fract_x
_atom_site_fract_y
_atom_site_fract_z
_atom_site_U_iso_or_equiv
_atom_site_adp_type
_atom_site_calc_flag
_atom_site_refinement_flags
_atom_site_occupancy
_atom_site_disorder_assembly
_atom_site_disorder_group
Zn Zn1 0.5000 0.30141(7) 0.2500 0.03064(17) Uani d S 1 . .
S S1 0.55393(4) 0.14771(13) 0.18550(8) 0.0501(3) Uani d . 1 . .
N N1 0.58756(10) 0.4440(3) 0.34189(19) 0.0245(5) Uani d . 1 . .
N N2 0.64335(10) 0.3888(3) 0.33788(19) 0.0253(5) Uani d . 1 . .
N N3 0.68276(11) 0.1943(4) 0.2634(2) 0.0336(6) Uani d . 1 . .
H H3 0.6712 0.1130 0.2154 0.040 Uiso calc R 1 . .
C C1 0.75216(12) 0.2404(4) 0.3216(2) 0.0255(6) Uani d . 1 . .
C C2 0.78857(13) 0.1872(4) 0.2775(2) 0.0296(6) Uani d . 1 . .
H H2 0.7662 0.1268 0.2113 0.035 Uiso calc R 1 . .
C C3 0.85719(14) 0.2225(4) 0.3300(3) 0.0348(7) Uani d . 1 . .
H H3A 0.8816 0.1866 0.2993 0.042 Uiso calc R 1 . .
C C4 0.89046(13) 0.3090(4) 0.4263(3) 0.0332(7) Uani d . 1 . .
H H4 0.9376 0.3330 0.4620 0.040 Uiso calc R 1 . .
C C5 0.85427(13) 0.3606(4) 0.4703(2) 0.0289(6) Uani d . 1 . .
H H5 0.8770 0.4194 0.5370 0.035 Uiso calc R 1 . .
C C6 0.78518(13) 0.3275(4) 0.4181(2) 0.0283(6) Uani d . 1 . .
H H6 0.7608 0.3646 0.4486 0.034 Uiso calc R 1 . .
C C7 0.63093(13) 0.2588(4) 0.2715(2) 0.0275(6) Uani d . 1 . .
C C8 0.59964(13) 0.5716(4) 0.4081(2) 0.0302(7) Uani d . 1 . .
C C9 0.66790(15) 0.6551(5) 0.4773(3) 0.0456(9) Uani d . 1 . .
H H9A 0.7007 0.5590 0.5196 0.068 Uiso calc R 1 . .
H H9B 0.6663 0.7453 0.5241 0.068 Uiso calc R 1 . .
H H9C 0.6815 0.7159 0.4338 0.068 Uiso calc R 1 . .
C C10 0.54313(16) 0.6384(5) 0.4182(3) 0.0451(9) Uani d . 1 . .
H H10A 0.5039 0.5575 0.3784 0.068 Uiso calc R 1 . .
H H10B 0.5307 0.7633 0.3903 0.068 Uiso calc R 1 . .
H H10C 0.5578 0.6380 0.4925 0.068 Uiso calc R 1 . .

loop_
_atom_site_aniso_label
_atom_site_aniso_U_11
_atom_site_aniso_U_22
_atom_site_aniso_U_33
_atom_site_aniso_U_12
_atom_site_aniso_U_13
_atom_site_aniso_U_23
Zn1 0.0144(2) 0.0296(3) 0.0436(3) 0.000 0.0129(2) 0.000
S1 0.0171(3) 0.0539(6) 0.0665(7) -0.0064(3) 0.0143(4) -0.0345(5)
N1 0.0156(9) 0.0257(12) 0.0320(14) 0.0020(9) 0.0128(10) 0.0034(11)
N2 0.0148(10) 0.0287(12) 0.0321(14) 0.0015(9) 0.0124(10) -0.0009(11)
N3 0.0196(11) 0.0373(14) 0.0408(16) -0.0017(10) 0.0143(11) -0.0158(13)
C1 0.0168(11) 0.0235(14) 0.0328(16) 0.0030(10) 0.0113(12) 0.0006(12)
C2 0.0245(13) 0.0303(15) 0.0332(17) 0.0041(12) 0.0152(13) -0.0016(14)
C3 0.0241(14) 0.0429(18) 0.0432(19) 0.0065(13) 0.0221(14) 0.0041(16)
C4 0.0189(12) 0.0373(17) 0.0398(18) 0.0023(12) 0.0136(13) 0.0086(15)
C5 0.0216(13) 0.0264(14) 0.0310(17) 0.0007(11) 0.0092(12) 0.0040(13)
C6 0.0219(13) 0.0307(16) 0.0328(17) 0.0034(11) 0.0152(13) 0.0004(13)
C7 0.0171(12) 0.0299(15) 0.0328(17) -0.0001(11) 0.0116(12) -0.0030(13)
C8 0.0228(13) 0.0258(15) 0.0408(18) 0.0015(11) 0.0165(13) -0.0037(14)
C9 0.0297(15) 0.0361(19) 0.063(2) -0.0023(13) 0.0197(17) -0.0213(17)
C10 0.0321(16) 0.046(2) 0.062(2) 0.0046(14) 0.0284(17) -0.0102(18)

loop_
_atom_type_symbol
_atom_type_description
_atom_type_scat_dispersion_real
_atom_type_scat_dispersion_imag
_atom_type_scat_source
C C 0.0033 0.0016 'International Tables Vol C Tables 4.2.6.8 and 6.1.1.4'
H H 0.0000 0.0000 'International Tables Vol C Tables 4.2.6.8 and 6.1.1.4'
N N 0.0061 0.0033 'International Tables Vol C Tables 4.2.6.8 and 6.1.1.4'
S S 0.1246 0.1234 'International Tables Vol C Tables 4.2.6.8 and 6.1.1.4'
Zn Zn 0.2839 1.4301 'International Tables Vol C Tables 4.2.6.8 and 6.1.1.4'

loop_
_geom_angle_atom_site_label_1
_geom_angle_atom_site_label_2
_geom_angle_atom_site_label_3
_geom_angle_site_symmetry_1
_geom_angle_site_symmetry_3
_geom_angle
_geom_angle_publ_flag
N1 Zn1 N1 . 2_655 118.66(13) ?
N1 Zn1 S1 . . 87.20(6) ?
N1 Zn1 S1 2_655 . 123.54(7) ?
N1 Zn1 S1 . 2_655 123.54(7) ?
N1 Zn1 S1 2_655 2_655 87.20(6) ?
S1 Zn1 S1 . 2_655 120.82(6) ?
C7 S1 Zn1 . . 92.67(9) ?
C8 N1 N2 . . 115.1(2) ?
C8 N1 Zn1 . . 128.17(17) ?
N2 N1 Zn1 . . 116.57(17) ?
C7 N2 N1 . . 114.8(2) ?
C7 N3 C1 . . 130.2(3) ?
C7 N3 H3 . . 114.9 ?
C1 N3 H3 . . 114.9 ?
C6 C1 C2 . . 119.5(2) ?
C6 C1 N3 . . 124.5(2) ?
C2 C1 N3 . . 116.0(3) ?
C3 C2 C1 . . 120.1(3) ?
C3 C2 H2 . . 120.0 ?
C1 C2 H2 . . 120.0 ?
C4 C3 C2 . . 120.8(3) ?
C4 C3 H3A . . 119.6 ?
C2 C3 H3A . . 119.6 ?
C3 C4 C5 . . 119.1(2) ?
C3 C4 H4 . . 120.5 ?
C5 C4 H4 . . 120.5 ?
C4 C5 C6 . . 120.9(3) ?
C4 C5 H5 . . 119.6 ?
C6 C5 H5 . . 119.6 ?
C1 C6 C5 . . 119.7(3) ?
C1 C6 H6 . . 120.1 ?
C5 C6 H6 . . 120.1 ?
N2 C7 N3 . . 118.8(2) ?
N2 C7 S1 . . 128.47(19) ?
N3 C7 S1 . . 112.8(2) ?
N1 C8 C9 . . 123.0(2) ?
N1 C8 C10 . . 118.8(3) ?
C9 C8 C10 . . 118.2(3) ?
C8 C9 H9A . . 109.5 ?
C8 C9 H9B . . 109.5 ?
H9A C9 H9B . . 109.5 ?
C8 C9 H9C . . 109.5 ?
H9A C9 H9C . . 109.5 ?
H9B C9 H9C . . 109.5 ?
C8 C10 H10A . . 109.5 ?
C8 C10 H10B . . 109.5 ?
H10A C10 H10B . . 109.5 ?
C8 C10 H10C . . 109.5 ?
H10A C10 H10C . . 109.5 ?
H10B C10 H10C . . 109.5 ?

loop_
_geom_bond_atom_site_label_1
_geom_bond_atom_site_label_2
_geom_bond_site_symmetry_2
_geom_bond_distance
_geom_bond_publ_flag
Zn1 N1 . 2.039(2) ?
Zn1 N1 2_655 2.039(2) ?
Zn1 S1 . 2.2702(8) ?
Zn1 S1 2_655 2.2702(8) ?
S1 C7 . 1.754(3) ?
N1 C8 . 1.281(4) ?
N1 N2 . 1.405(3) ?
N2 C7 . 1.294(4) ?
N3 C7 . 1.372(3) ?
N3 C1 . 1.413(3) ?
N3 H3 . 0.8600 ?
C1 C6 . 1.381(4) ?
C1 C2 . 1.395(4) ?
C2 C3 . 1.384(4) ?
C2 H2 . 0.9500 ?
C3 C4 . 1.376(5) ?
C3 H3A . 0.9500 ?
C4 C5 . 1.386(4) ?
C4 H4 . 0.9500 ?
C5 C6 . 1.390(4) ?
C5 H5 . 0.9500 ?
C6 H6 . 0.9500 ?
C8 C9 . 1.492(4) ?
C8 C10 . 1.499(4) ?
C9 H9A . 0.9800 ?
C9 H9B . 0.9800 ?
C9 H9C . 0.9800 ?
C10 H10A . 0.9800 ?
C10 H10B . 0.9800 ?
C10 H10C . 0.9800 ?

loop_
_geom_hbond_atom_site_label_D
_geom_hbond_atom_site_label_H
_geom_hbond_atom_site_label_A
_geom_hbond_site_symmetry_A
_geom_hbond_distance_DH
_geom_hbond_distance_HA
_geom_hbond_distance_DA
_geom_hbond_angle_DHA
N3 H3 Cg 4_645 0.86 2.86 3.671(3) 157

loop_
_geom_torsion_atom_site_label_1
_geom_torsion_atom_site_label_2
_geom_torsion_atom_site_label_3
_geom_torsion_atom_site_label_4
_geom_torsion_site_symmetry_1
_geom_torsion_site_symmetry_2
_geom_torsion_site_symmetry_3
_geom_torsion_site_symmetry_4
_geom_torsion
_geom_torsion_publ_flag
N1 Zn1 S1 C7 . . . . 4.02(12) ?
N1 Zn1 S1 C7 2_655 . . . 126.96(13) ?
S1 Zn1 S1 C7 2_655 . . . -123.93(11) ?
N1 Zn1 N1 C8 2_655 . . . 52.6(2) ?
S1 Zn1 N1 C8 . . . . 179.7(3) ?
S1 Zn1 N1 C8 2_655 . . . -54.6(3) ?
N1 Zn1 N1 N2 2_655 . . . -132.0(2) ?
S1 Zn1 N1 N2 . . . . -4.85(18) ?
S1 Zn1 N1 N2 2_655 . . . 120.81(17) ?
C8 N1 N2 C7 . . . . 179.4(3) ?
Zn1 N1 N2 C7 . . . . 3.4(3) ?
C7 N3 C1 C6 . . . . 18.0(5) ?
C7 N3 C1 C2 . . . . -163.9(3) ?
C6 C1 C2 C3 . . . . -0.3(4) ?
N3 C1 C2 C3 . . . . -178.5(3) ?
C1 C2 C3 C4 . . . . 0.4(5) ?
C2 C3 C4 C5 . . . . 0.0(5) ?
C3 C4 C5 C6 . . . . -0.6(4) ?
C2 C1 C6 C5 . . . . -0.3(4) ?
N3 C1 C6 C5 . . . . 177.8(3) ?
C4 C5 C6 C1 . . . . 0.7(4) ?
N1 N2 C7 N3 . . . . -179.0(2) ?
N1 N2 C7 S1 . . . . 1.3(4) ?
C1 N3 C7 N2 . . . . 3.8(5) ?
C1 N3 C7 S1 . . . . -176.5(3) ?
Zn1 S1 C7 N2 . . . . -4.3(3) ?
Zn1 S1 C7 N3 . . . . 176.0(2) ?
N2 N1 C8 C9 . . . . -0.7(4) ?
Zn1 N1 C8 C9 . . . . 174.8(2) ?
N2 N1 C8 C10 . . . . -179.7(3) ?
Zn1 N1 C8 C10 . . . . -4.1(4) ?
